data_7700905
loop_
_publ_author_name
'Sarkar, Abani'
'Chakraborty, Aratrika'
'Adhikary, Amit'
'Maity, Suvendu'
'Mandal, Arnab'
'Samanta, Debabrata'
'Ghosh, Prasanta'
'Das, Debasis'

_publ_section_title
;
 Exploration of catecholase-like activity of a series of magnetically
 coupled transition metal complexes of Mn, Co and Ni: new insights into
 the solution state behavior of Mn complexes.
;
_journal_issue 37
_journal_name_full 'Dalton transactions (Cambridge, England : 2003)'
_journal_page_first 14164
_journal_page_last 14177
_journal_paper_doi 10.1039/c9dt02399b
_journal_volume 48
_journal_year 2019
_chemical_formula_moiety 'C34 H44 Br2 Mn3 N4 O12'
_chemical_formula_sum 'C34 H44 Br2 Mn3 N4 O12'
_chemical_formula_weight 1025.35
_space_group_crystal_system monoclinic
_space_group_IT_number 14
_space_group_name_Hall '-P 2yn'
_space_group_name_H-M_alt 'P 1 21/n 1'
_symmetry_space_group_name_Hall '-P 2yn'
_symmetry_space_group_name_H-M 'P 1 21/n 1'
_atom_sites_solution_hydrogens geom
_audit_creation_method SHELXL-2016/6
_audit_update_record
;
2019-08-05 deposited with the CCDC.    2019-08-22 downloaded from the CCDC.
;
_cell_angle_alpha 90
_cell_angle_beta 107.025(6)
_cell_angle_gamma 90
_cell_formula_units_Z 2
_cell_length_a 11.784(2)
_cell_length_b 9.5219(17)
_cell_length_c 19.786(4)
_cell_measurement_reflns_used 2606
_cell_measurement_temperature 296(2)
_cell_measurement_theta_max 22.68
_cell_measurement_theta_min 2.39
_cell_volume 2122.8(7)
_computing_cell_refinement 'Bruker SAINT'
_computing_data_collection 'Bruker APEX2'
_computing_data_reduction 'Bruker SAINT'
_computing_molecular_graphics 'Bruker SHELXTL'
_computing_publication_material 'Bruker SHELXTL'
_computing_structure_refinement 'SHELXL-2016/6 (Sheldrick, 2016)'
_computing_structure_solution 'SHELXT 2014/4 (Sheldrick, 2014)'
_diffrn_ambient_temperature 296(2)
_diffrn_measured_fraction_theta_full 0.994
_diffrn_measured_fraction_theta_max 0.994
_diffrn_measurement_device_type 'Bruker APEX-II CCD'
_diffrn_measurement_method '\f and \w scans'
_diffrn_radiation_monochromator graphite
_diffrn_radiation_source 'sealed tube'
_diffrn_radiation_type MoK\a
_diffrn_radiation_wavelength 0.71073
_diffrn_reflns_av_R_equivalents 0.1485
_diffrn_reflns_av_unetI/netI 0.0926
_diffrn_reflns_Laue_measured_fraction_full 0.994
_diffrn_reflns_Laue_measured_fraction_max 0.994
_diffrn_reflns_limit_h_max 13
_diffrn_reflns_limit_h_min -13
_diffrn_reflns_limit_k_max 11
_diffrn_reflns_limit_k_min -10
_diffrn_reflns_limit_l_max 23
_diffrn_reflns_limit_l_min -23
_diffrn_reflns_number 22788
_diffrn_reflns_point_group_measured_fraction_full 0.994
_diffrn_reflns_point_group_measured_fraction_max 0.994
_diffrn_reflns_theta_full 24.830
_diffrn_reflns_theta_max 24.830
_diffrn_reflns_theta_min 1.813
_exptl_absorpt_coefficient_mu 2.821
_exptl_absorpt_correction_T_max 0.934
_exptl_absorpt_correction_T_min 0.861
_exptl_absorpt_correction_type multi-scan
_exptl_absorpt_process_details '(SADABS; Bruker, 2015)'
_exptl_crystal_colour brown
_exptl_crystal_density_diffrn 1.604
_exptl_crystal_description prism
_exptl_crystal_F_000 1308
_exptl_crystal_size_max 0.41
_exptl_crystal_size_mid 0.14
_exptl_crystal_size_min 0.11
_exptl_transmission_factor_max 0.876
_exptl_transmission_factor_min 0.634
_refine_diff_density_max 0.596
_refine_diff_density_min -0.353
_refine_diff_density_rms 0.096
_refine_ls_extinction_method none
_refine_ls_goodness_of_fit_ref 1.038
_refine_ls_hydrogen_treatment constr
_refine_ls_matrix_type full
_refine_ls_number_parameters 252
_refine_ls_number_reflns 3635
_refine_ls_number_restraints 0
_refine_ls_restrained_S_all 1.038
_refine_ls_R_factor_all 0.1239
_refine_ls_R_factor_gt 0.0678
_refine_ls_shift/su_max 0.001
_refine_ls_shift/su_mean 0.000
_refine_ls_structure_factor_coef Fsqd
_refine_ls_weighting_details 'w=1/[\s^2^(Fo^2^)+(0.0659P)^2^+1.3996P] where P=(Fo^2^+2Fc^2^)/3'
_refine_ls_weighting_scheme calc
_refine_ls_wR_factor_gt 0.1395
_refine_ls_wR_factor_ref 0.1661
_reflns_Friedel_coverage 0.000
_reflns_number_gt 2153
_reflns_number_total 3635
_reflns_threshold_expression 'I > 2\s(I)'
_cod_data_source_file c9dt02399b2.cif
_cod_data_source_block Complex_1
_cod_depositor_comments 'Adding full bibliography for 7700905--7700907.cif.'
_cod_original_cell_volume 2122.7(7)
_cod_database_code 7700905
_shelx_shelxl_version_number 2016/6
_shelx_space_group_comment
;
The symmetry employed for this shelxl refinement is uniquely defined
by the following loop, which should always be used as a source of
symmetry information in preference to the above space-group names.
They are only intended as comments.
;

loop_
_space_group_symop_operation_xyz
'x, y, z'
'-x+1/2, y+1/2, -z+1/2'
'-x, -y, -z'
'x-1/2, -y-1/2, z-1/2'

loop_
_atom_site_label
_atom_site_type_symbol
_atom_site_fract_x
_atom_site_fract_y
_atom_site_fract_z
_atom_site_U_iso_or_equiv
_atom_site_adp_type
_atom_site_occupancy
_atom_site_site_symmetry_order
_atom_site_calc_flag
_atom_site_refinement_flags_posn
_atom_site_refinement_flags_adp
_atom_site_refinement_flags_occupancy
Br1 Br -0.22993(9) 0.83321(12) 0.31304(5) 0.1015(4) Uani 1 1 d . . .
Mn1 Mn 0.21161(9) 0.80970(10) 0.09771(5) 0.0481(3) Uani 1 1 d . . .
Mn2 Mn 0.000000 1.000000 0.000000 0.0488(4) Uani 1 2 d S . P
O4 O 0.1376(4) 0.6741(5) 0.0138(3) 0.0608(12) Uani 1 1 d . . .
O5 O 0.0053(4) 1.1925(5) 0.0552(2) 0.0615(12) Uani 1 1 d . . .
O6 O 0.5013(6) 0.7077(8) 0.0144(3) 0.0981(19) Uani 1 1 d . . .
O3 O 0.3137(4) 1.0154(5) 0.1334(2) 0.0660(13) Uani 1 1 d . . .
O2 O 0.1930(4) 0.9990(4) 0.0259(2) 0.0521(11) Uani 1 1 d . . .
O1 O 0.0447(4) 0.8882(4) 0.1021(2) 0.0544(12) Uani 1 1 d . . .
C4 C -0.1432(7) 0.8453(8) 0.2458(4) 0.0593(19) Uani 1 1 d . . .
C3 C -0.1811(6) 0.9381(8) 0.1906(4) 0.064(2) Uani 1 1 d . . .
H3 H -0.249236 0.991429 0.185474 0.077 Uiso 1 1 calc R U .
C2 C -0.1171(6) 0.9509(7) 0.1431(3) 0.0537(17) Uani 1 1 d . . .
H2 H -0.143040 1.014185 0.105999 0.064 Uiso 1 1 calc R U .
C1 C -0.0147(6) 0.8729(7) 0.1482(3) 0.0491(16) Uani 1 1 d . . .
C6 C 0.0231(6) 0.7795(7) 0.2060(3) 0.0517(17) Uani 1 1 d . . .
C7 C 0.1273(7) 0.6945(8) 0.2209(4) 0.068(2) Uani 1 1 d . . .
H7 H 0.137973 0.632214 0.258413 0.082 Uiso 1 1 calc R U .
N1 N 0.2067(5) 0.6926(6) 0.1898(3) 0.0655(17) Uani 1 1 d . . .
C8 C 0.3067(8) 0.5960(10) 0.2144(5) 0.098(3) Uani 1 1 d . . .
H8A H 0.288610 0.508183 0.188653 0.118 Uiso 1 1 calc R U .
H8B H 0.320162 0.576249 0.264219 0.118 Uiso 1 1 calc R U .
C9 C 0.4137(8) 0.6580(10) 0.2035(4) 0.091(3) Uani 1 1 d . . .
H9A H 0.477967 0.590553 0.217878 0.110 Uiso 1 1 calc R U .
H9B H 0.436014 0.739735 0.233761 0.110 Uiso 1 1 calc R U .
N2 N 0.4002(5) 0.7007(6) 0.1296(3) 0.0618(16) Uani 1 1 d . . .
C10 C 0.5044(7) 0.7874(9) 0.1300(5) 0.083(2) Uani 1 1 d . . .
H10A H 0.504079 0.872573 0.156814 0.099 Uiso 1 1 calc R U .
H10B H 0.576492 0.735990 0.152871 0.099 Uiso 1 1 calc R U .
C11 C 0.5032(9) 0.8245(11) 0.0572(6) 0.102(3) Uani 1 1 d . . .
H11A H 0.433935 0.881919 0.035928 0.122 Uiso 1 1 calc R U .
H11B H 0.572989 0.880283 0.059221 0.122 Uiso 1 1 calc R U .
C13 C 0.4006(8) 0.6284(10) 0.0122(5) 0.089(3) Uani 1 1 d . . .
H13A H 0.397631 0.547274 -0.017846 0.106 Uiso 1 1 calc R U .
H13B H 0.330353 0.684621 -0.008567 0.106 Uiso 1 1 calc R U .
C12 C 0.3989(7) 0.5799(8) 0.0838(4) 0.076(2) Uani 1 1 d . . .
H12A H 0.328254 0.524231 0.079534 0.091 Uiso 1 1 calc R U .
H12B H 0.467660 0.521215 0.104399 0.091 Uiso 1 1 calc R U .
C17 C 0.2627(6) 1.0716(7) 0.0756(4) 0.0530(17) Uani 1 1 d . . .
C16 C 0.2841(7) 1.2215(8) 0.0616(5) 0.082(3) Uani 1 1 d . . .
H16A H 0.251097 1.280683 0.090363 0.123 Uiso 1 1 calc R U .
H16B H 0.246991 1.242271 0.012638 0.123 Uiso 1 1 calc R U .
H16C H 0.367900 1.238082 0.072873 0.123 Uiso 1 1 calc R U .
C5 C -0.0448(7) 0.7670(8) 0.2543(3) 0.062(2) Uani 1 1 d . . .
H5 H -0.021246 0.704561 0.291906 0.074 Uiso 1 1 calc R U .
C14 C 0.0524(7) 0.6962(8) -0.0416(4) 0.0548(18) Uani 1 1 d . . .
C15 C 0.0189(7) 0.5765(8) -0.0936(4) 0.076(2) Uani 1 1 d . . .
H15A H -0.040145 0.519185 -0.082352 0.114 Uiso 1 1 calc R U .
H15B H 0.087887 0.520695 -0.091035 0.114 Uiso 1 1 calc R U .
H15C H -0.012419 0.613362 -0.140560 0.114 Uiso 1 1 calc R U .

loop_
_atom_site_aniso_label
_atom_site_aniso_U_11
_atom_site_aniso_U_22
_atom_site_aniso_U_33
_atom_site_aniso_U_23
_atom_site_aniso_U_13
_atom_site_aniso_U_12
Br1 0.1028(7) 0.1458(10) 0.0737(6) -0.0010(6) 0.0539(5) -0.0196(6)
Mn1 0.0590(6) 0.0451(6) 0.0402(6) 0.0062(5) 0.0144(5) 0.0075(5)
Mn2 0.0562(9) 0.0500(9) 0.0385(8) 0.0078(7) 0.0114(7) 0.0062(7)
O4 0.068(3) 0.053(3) 0.059(3) -0.002(3) 0.015(3) 0.004(2)
O5 0.068(3) 0.055(3) 0.057(3) -0.001(3) 0.011(2) 0.004(3)
O6 0.085(4) 0.129(5) 0.095(5) 0.001(4) 0.050(4) 0.008(4)
O3 0.084(4) 0.057(3) 0.047(3) -0.013(3) 0.003(3) 0.002(3)
O2 0.062(3) 0.052(3) 0.042(2) -0.006(2) 0.016(2) -0.006(2)
O1 0.060(3) 0.063(3) 0.044(2) 0.017(2) 0.021(2) 0.011(2)
C4 0.065(5) 0.071(5) 0.045(4) -0.006(4) 0.021(4) -0.010(4)
C3 0.053(4) 0.084(5) 0.063(5) -0.010(5) 0.028(4) -0.002(4)
C2 0.056(4) 0.066(5) 0.040(4) 0.000(3) 0.014(3) 0.001(4)
C1 0.061(4) 0.046(4) 0.041(4) 0.004(3) 0.016(3) 0.001(3)
C6 0.068(5) 0.050(4) 0.036(4) 0.003(3) 0.014(3) -0.004(4)
C7 0.091(6) 0.070(5) 0.045(4) 0.021(4) 0.021(4) 0.018(5)
N1 0.079(4) 0.067(4) 0.051(4) 0.023(3) 0.021(3) 0.022(3)
C8 0.110(7) 0.106(7) 0.086(6) 0.058(6) 0.042(6) 0.047(6)
C9 0.099(7) 0.110(7) 0.061(5) 0.028(5) 0.018(5) 0.046(6)
N2 0.067(4) 0.060(4) 0.058(4) 0.007(3) 0.018(3) 0.010(3)
C10 0.059(5) 0.081(6) 0.099(7) -0.008(5) 0.008(5) 0.004(4)
C11 0.085(7) 0.101(8) 0.128(9) 0.032(7) 0.046(6) 0.000(6)
C13 0.073(6) 0.115(7) 0.079(6) -0.009(6) 0.025(5) 0.023(5)
C12 0.073(5) 0.054(5) 0.100(7) -0.005(5) 0.025(5) 0.008(4)
C17 0.061(5) 0.050(4) 0.054(5) -0.008(4) 0.026(4) 0.003(4)
C16 0.075(6) 0.059(5) 0.114(7) 0.004(5) 0.032(5) -0.008(4)
C5 0.084(6) 0.065(5) 0.038(4) 0.009(4) 0.020(4) -0.004(4)
C14 0.061(5) 0.056(5) 0.051(4) -0.006(4) 0.022(4) -0.011(4)
C15 0.089(6) 0.069(5) 0.066(5) -0.018(4) 0.017(4) -0.003(5)

loop_
_atom_type_symbol
_atom_type_description
_atom_type_scat_dispersion_real
_atom_type_scat_dispersion_imag
_atom_type_scat_source
C C 0.0033 0.0016 'International Tables Vol C Tables 4.2.6.8 and 6.1.1.4'
H H 0.0000 0.0000 'International Tables Vol C Tables 4.2.6.8 and 6.1.1.4'
N N 0.0061 0.0033 'International Tables Vol C Tables 4.2.6.8 and 6.1.1.4'
O O 0.0106 0.0060 'International Tables Vol C Tables 4.2.6.8 and 6.1.1.4'
Mn Mn 0.3368 0.7283 'International Tables Vol C Tables 4.2.6.8 and 6.1.1.4'
Br Br -0.2901 2.4595 'International Tables Vol C Tables 4.2.6.8 and 6.1.1.4'

loop_
_geom_angle_atom_site_label_1
_geom_angle_atom_site_label_2
_geom_angle_atom_site_label_3
_geom_angle
_geom_angle_site_symmetry_1
_geom_angle_site_symmetry_3
O4 Mn1 O1 94.22(18) . .
O4 Mn1 N1 104.2(2) . .
O1 Mn1 N1 83.86(19) . .
O4 Mn1 O2 93.01(17) . .
O1 Mn1 O2 79.92(15) . .
N1 Mn1 O2 157.17(19) . .
O4 Mn1 O3 146.37(18) . .
O1 Mn1 O3 95.44(17) . .
N1 Mn1 O3 108.9(2) . .
O2 Mn1 O3 57.35(16) . .
O4 Mn1 N2 94.7(2) . .
O1 Mn1 N2 161.83(17) . .
N1 Mn1 N2 78.6(2) . .
O2 Mn1 N2 115.31(18) . .
O3 Mn1 N2 85.73(19) . .
O5 Mn2 O5 180.0 . 3_575
O5 Mn2 O2 89.36(17) . 3_575
O5 Mn2 O2 90.64(17) 3_575 3_575
O5 Mn2 O2 90.64(17) . .
O5 Mn2 O2 89.36(17) 3_575 .
O2 Mn2 O2 180.0 3_575 .
O5 Mn2 O1 88.97(17) . .
O5 Mn2 O1 91.03(17) 3_575 .
O2 Mn2 O1 99.80(15) 3_575 .
O2 Mn2 O1 80.20(15) . .
O5 Mn2 O1 91.03(17) . 3_575
O5 Mn2 O1 88.96(17) 3_575 3_575
O2 Mn2 O1 80.20(15) 3_575 3_575
O2 Mn2 O1 99.80(15) . 3_575
O1 Mn2 O1 180.0 . 3_575
O5 Mn2 Mn1 74.04(13) . 3_575
O5 Mn2 Mn1 105.96(13) 3_575 3_575
O2 Mn2 Mn1 44.51(11) 3_575 3_575
O2 Mn2 Mn1 135.49(11) . 3_575
O1 Mn2 Mn1 139.00(11) . 3_575
O1 Mn2 Mn1 41.00(11) 3_575 3_575
C14 O4 Mn1 128.8(5) . .
C14 O5 Mn2 133.6(5) 3_575 .
C11 O6 C13 108.2(6) . .
C17 O3 Mn1 90.9(4) . .
C17 O2 Mn2 124.6(4) . .
C17 O2 Mn1 91.4(4) . .
Mn2 O2 Mn1 93.09(15) . .
C1 O1 Mn1 132.6(4) . .
C1 O1 Mn2 131.2(4) . .
Mn1 O1 Mn2 96.19(16) . .
C5 C4 C3 121.5(6) . .
C5 C4 Br1 119.9(6) . .
C3 C4 Br1 118.6(6) . .
C2 C3 C4 119.1(7) . .
C2 C3 H3 120.5 . .
C4 C3 H3 120.5 . .
C3 C2 C1 122.8(7) . .
C3 C2 H2 118.7 . .
C1 C2 H2 118.6 . .
O1 C1 C2 121.2(6) . .
O1 C1 C6 121.9(6) . .
C2 C1 C6 116.9(6) . .
C1 C6 C5 119.4(6) . .
C1 C6 C7 124.8(6) . .
C5 C6 C7 115.8(6) . .
N1 C7 C6 128.6(7) . .
N1 C7 H7 115.7 . .
C6 C7 H7 115.6 . .
C7 N1 C8 119.3(6) . .
C7 N1 Mn1 127.8(5) . .
C8 N1 Mn1 112.9(5) . .
N1 C8 C9 110.1(7) . .
N1 C8 H8A 109.6 . .
C9 C8 H8A 109.7 . .
N1 C8 H8B 109.7 . .
C9 C8 H8B 109.6 . .
H8A C8 H8B 108.2 . .
C8 C9 N2 114.1(7) . .
C8 C9 H9A 108.7 . .
N2 C9 H9A 108.7 . .
C8 C9 H9B 108.7 . .
N2 C9 H9B 108.7 . .
H9A C9 H9B 107.6 . .
C12 N2 C9 112.0(6) . .
C12 N2 C10 107.5(6) . .
C9 N2 C10 107.5(7) . .
C12 N2 Mn1 109.9(4) . .
C9 N2 Mn1 101.8(4) . .
C10 N2 Mn1 118.1(4) . .
C11 C10 N2 111.0(7) . .
C11 C10 H10A 109.7 . .
N2 C10 H10A 109.3 . .
C11 C10 H10B 109.2 . .
N2 C10 H10B 109.5 . .
H10A C10 H10B 108.1 . .
O6 C11 C10 113.3(8) . .
O6 C11 H11A 109.0 . .
C10 C11 H11A 108.7 . .
O6 C11 H11B 108.8 . .
C10 C11 H11B 109.1 . .
H11A C11 H11B 107.8 . .
O6 C13 C12 112.6(7) . .
O6 C13 H13A 108.9 . .
C12 C13 H13A 109.1 . .
O6 C13 H13B 109.2 . .
C12 C13 H13B 109.0 . .
H13A C13 H13B 107.9 . .
N2 C12 C13 110.1(6) . .
N2 C12 H12A 109.5 . .
C13 C12 H12A 109.9 . .
N2 C12 H12B 109.7 . .
C13 C12 H12B 109.5 . .
H12A C12 H12B 108.2 . .
O3 C17 O2 120.0(6) . .
O3 C17 C16 121.3(7) . .
O2 C17 C16 118.6(7) . .
C17 C16 H16A 109.4 . .
C17 C16 H16B 109.5 . .
H16A C16 H16B 109.5 . .
C17 C16 H16C 109.5 . .
H16A C16 H16C 109.5 . .
H16B C16 H16C 109.5 . .
C4 C5 C6 120.3(6) . .
C4 C5 H5 119.9 . .
C6 C5 H5 119.8 . .
O5 C14 O4 125.0(6) 3_575 .
O5 C14 C15 118.5(7) 3_575 .
O4 C14 C15 116.5(7) . .
C14 C15 H15A 109.5 . .
C14 C15 H15B 109.4 . .
H15A C15 H15B 109.5 . .
C14 C15 H15C 109.5 . .
H15A C15 H15C 109.5 . .
H15B C15 H15C 109.5 . .

loop_
_geom_bond_atom_site_label_1
_geom_bond_atom_site_label_2
_geom_bond_distance
_geom_bond_site_symmetry_2
Br1 C4 1.903(7) .
Mn1 O4 2.082(5) .
Mn1 O1 2.130(4) .
Mn1 N1 2.152(6) .
Mn1 O2 2.266(4) .
Mn1 O3 2.298(5) .
Mn1 N2 2.365(6) .
Mn2 O5 2.126(5) .
Mn2 O5 2.126(5) 3_575
Mn2 O2 2.179(4) 3_575
Mn2 O2 2.179(4) .
Mn2 O1 2.206(4) .
Mn2 O1 2.206(4) 3_575
O4 C14 1.268(8) .
O5 C14 1.245(8) 3_575
O6 C11 1.394(11) .
O6 C13 1.397(10) .
O3 C17 1.246(8) .
O2 C17 1.283(8) .
O1 C1 1.310(7) .
C4 C5 1.347(10) .
C4 C3 1.374(10) .
C3 C2 1.372(8) .
C3 H3 0.9300 .
C2 C1 1.395(8) .
C2 H2 0.9300 .
C1 C6 1.414(9) .
C6 C5 1.418(9) .
C6 C7 1.427(9) .
C7 N1 1.260(9) .
C7 H7 0.9300 .
N1 C8 1.461(9) .
C8 C9 1.465(12) .
C8 H8A 0.9700 .
C8 H8B 0.9700 .
C9 N2 1.479(9) .
C9 H9A 0.9700 .
C9 H9B 0.9700 .
N2 C12 1.463(9) .
N2 C10 1.477(9) .
C10 C11 1.479(12) .
C10 H10A 0.9700 .
C10 H10B 0.9700 .
C11 H11A 0.9700 .
C11 H11B 0.9700 .
C13 C12 1.494(11) .
C13 H13A 0.9700 .
C13 H13B 0.9700 .
C12 H12A 0.9700 .
C12 H12B 0.9700 .
C17 C16 1.489(10) .
C16 H16A 0.9600 .
C16 H16B 0.9600 .
C16 H16C 0.9600 .
C5 H5 0.9300 .
C14 C15 1.510(9) .
C15 H15A 0.9600 .
C15 H15B 0.9600 .
C15 H15C 0.9600 .
